data_7055520
loop_
_publ_author_name
'Tanaka, Koichi'
'Hotta, Naoki'
'Nagase, Shohei'
'Yoza, Kenji'

_publ_section_title
;
 Efficient HPLC enantiomer separation using a pillared homochiral
 metal--organic framework as a novel chiral stationary phase
;
_journal_issue 6
_journal_name_full 'New J. Chem.'
_journal_page_first 4891
_journal_paper_doi 10.1039/C6NJ00090H
_journal_volume 40
_journal_year 2016
_chemical_formula_sum 'C72 H53 N5 O13 Zn2'
_chemical_formula_weight 1326.93
_space_group_crystal_system monoclinic
_space_group_IT_number 5
_space_group_name_Hall 'C 2y'
_space_group_name_H-M_alt 'C 1 2 1'
_symmetry_space_group_name_Hall 'C 2y'
_symmetry_space_group_name_H-M 'C 1 2 1'
_atom_sites_solution_hydrogens geom
_audit_creation_method SHELXL-2014/7
_audit_update_record
;
2015-12-28 deposited with the CCDC.
2016-04-26 downloaded from the CCDC.
;
_cell_angle_alpha 90
_cell_angle_beta 102.217(2)
_cell_angle_gamma 90
_cell_formula_units_Z 4
_cell_length_a 21.9801(10)
_cell_length_b 13.6765(6)
_cell_length_c 25.5651(11)
_cell_measurement_reflns_used 8074
_cell_measurement_temperature 93
_cell_measurement_theta_max 67.058
_cell_measurement_theta_min 3.538
_cell_volume 7511.1(6)
_computing_cell_refinement 'APEX2 (Bruker AXS)'
_computing_data_collection 'Bruker Instrument Service (Bruker AXS Inc., 2014)'
_computing_data_reduction 'SAINT (Bruker AXS Inc., 2013)'
_computing_molecular_graphics 'XSHELL V6.3.1 (Bruker AXS Inc., 2004)'
_computing_publication_material 'Generate Report (Bruker AXS Inc., 2014)'
_computing_structure_refinement 'SHELXL-2014 (Sheldrick, 2014)'
_computing_structure_solution 'SHELXT (Sheldrick, 2013)'
_diffrn_ambient_temperature 93
_diffrn_detector_area_resol_mean 8.333
_diffrn_measured_fraction_theta_full 0.996
_diffrn_measured_fraction_theta_max 0.993
_diffrn_measurement_device_type 'Bruker D8 goniometer'
_diffrn_measurement_method 'phi and omega scans'
_diffrn_radiation_monochromator 'multilayered conforcal mirror'
_diffrn_radiation_type CuK\a
_diffrn_radiation_wavelength 1.54178
_diffrn_reflns_av_R_equivalents 0.0342
_diffrn_reflns_av_unetI/netI 0.0497
_diffrn_reflns_Laue_measured_fraction_full 0.996
_diffrn_reflns_Laue_measured_fraction_max 0.993
_diffrn_reflns_limit_h_max 26
_diffrn_reflns_limit_h_min -26
_diffrn_reflns_limit_k_max 15
_diffrn_reflns_limit_k_min -16
_diffrn_reflns_limit_l_max 30
_diffrn_reflns_limit_l_min -30
_diffrn_reflns_number 26112
_diffrn_reflns_point_group_measured_fraction_full 0.906
_diffrn_reflns_point_group_measured_fraction_max 0.903
_diffrn_reflns_theta_full 66.500
_diffrn_reflns_theta_max 67.023
_diffrn_reflns_theta_min 3.538
_diffrn_source 'rotating anode'
_diffrn_source_type 'Bruker Turbo X-ray Source'
_exptl_absorpt_coefficient_mu 1.273
_exptl_absorpt_correction_T_max 0.928
_exptl_absorpt_correction_T_min 0.827
_exptl_absorpt_correction_type multi-scan
_exptl_absorpt_process_details
;
SADABS Sheldrick 1996
;
_exptl_crystal_colour 'pale yellow'
_exptl_crystal_density_diffrn 1.173
_exptl_crystal_description plate
_exptl_crystal_F_000 2736
_exptl_crystal_size_max 0.160
_exptl_crystal_size_mid 0.110
_exptl_crystal_size_min 0.060
_refine_diff_density_max 0.451
_refine_diff_density_min -0.545
_refine_diff_density_rms 0.052
_refine_ls_abs_structure_details
;
 Flack x determined using 4569 quotients [(I+)-(I-)]/[(I+)+(I-)]
 (Parsons, Flack and Wagner, Acta Cryst. B69 (2013) 249-259).
;
_refine_ls_abs_structure_Flack 0.036(11)
_refine_ls_extinction_method none
_refine_ls_goodness_of_fit_ref 1.039
_refine_ls_hydrogen_treatment constr
_refine_ls_matrix_type full
_refine_ls_number_parameters 869
_refine_ls_number_reflns 12129
_refine_ls_number_restraints 1950
_refine_ls_restrained_S_all 0.970
_refine_ls_R_factor_all 0.0374
_refine_ls_R_factor_gt 0.0353
_refine_ls_shift/su_max 0.001
_refine_ls_shift/su_mean 0.000
_refine_ls_structure_factor_coef Fsqd
_refine_ls_weighting_details 'w=1/[\s^2^(Fo^2^)+(0.0453P)^2^+4.7534P] where P=(Fo^2^+2Fc^2^)/3'
_refine_ls_weighting_scheme calc
_refine_ls_wR_factor_gt 0.0890
_refine_ls_wR_factor_ref 0.0902
_reflns_Friedel_coverage 0.738
_reflns_Friedel_fraction_full 0.807
_reflns_Friedel_fraction_max 0.804
_reflns_number_gt 11470
_reflns_number_total 12129
_reflns_threshold_expression 'I > 2\s(I)'
_cod_data_source_file c6nj00090h2.cif
_cod_data_source_block c2_a
_cod_depositor_comments 'Adding full bibliography for 7055519--7055520.cif.'
_cod_database_code 7055520
_shelx_shelxl_version_number 2014/7
_shelx_space_group_comment
;
The symmetry employed for this shelxl refinement is uniquely defined
by the following loop, which should always be used as a source of
symmetry information in preference to the above space-group names.
They are only intended as comments.
;
_shelx_estimated_absorpt_t_min 0.822
_shelx_estimated_absorpt_t_max 0.928

loop_
_space_group_symop_operation_xyz
'x, y, z'
'-x, y, -z'
'x+1/2, y+1/2, z'
'-x+1/2, y+1/2, -z'

loop_
_atom_site_label
_atom_site_type_symbol
_atom_site_fract_x
_atom_site_fract_y
_atom_site_fract_z
_atom_site_U_iso_or_equiv
_atom_site_adp_type
_atom_site_occupancy
_atom_site_site_symmetry_order
_atom_site_calc_flag
_atom_site_refinement_flags_posn
_atom_site_refinement_flags_adp
_atom_site_refinement_flags_occupancy
_atom_site_disorder_assembly
_atom_site_disorder_group
C1A C 0.96159(15) 1.0100(3) 0.90566(12) 0.0160(6) Uani 1 1 d . U . . .
C2A C 0.91836(16) 1.0226(3) 0.85102(12) 0.0179(7) Uani 1 1 d . U . . .
C3A C 0.85638(17) 1.0117(3) 0.84933(13) 0.0240(7) Uani 1 1 d . U . . .
H3AA H 0.8432 0.9951 0.8813 0.029 Uiso 1 1 calc R U . . .
C4A C 0.81101(18) 1.0243(3) 0.80173(15) 0.0314(9) Uani 1 1 d . U . . .
H4AA H 0.7683 1.0130 0.8014 0.038 Uiso 1 1 calc R U . . .
C5A C 0.82922(17) 1.0528(3) 0.75615(15) 0.0272(8) Uani 1 1 d . U . . .
H5AA H 0.7986 1.0630 0.7243 0.033 Uiso 1 1 calc R U . . .
C6A C 0.89280(16) 1.0675(3) 0.75553(13) 0.0216(7) Uani 1 1 d . U . . .
C7A C 0.93895(16) 1.0480(3) 0.80345(13) 0.0182(7) Uani 1 1 d . U . . .
C8A C 1.00251(16) 1.0571(3) 0.79957(13) 0.0232(8) Uani 1 1 d . U . . .
H8AA H 1.0343 1.0456 0.8304 0.028 Uiso 1 1 calc R U . . .
C9A C 1.01870(17) 1.0819(3) 0.75265(14) 0.0278(8) Uani 1 1 d . U . . .
H9AA H 1.0615 1.0844 0.7510 0.033 Uiso 1 1 calc R U . . .
C10A C 0.97289(17) 1.1041(3) 0.70633(13) 0.0261(8) Uani 1 1 d . U . . .
C11A C 0.91071(16) 1.0989(3) 0.70731(13) 0.0228(7) Uani 1 1 d . U . . .
C12A C 0.86328(15) 1.1301(3) 0.65903(13) 0.0218(7) Uani 1 1 d . U . . .
C13A C 0.85424(16) 1.2283(3) 0.64865(13) 0.0228(7) Uani 1 1 d . U . . .
C14A C 0.81164(17) 1.2608(3) 0.60142(14) 0.0244(7) Uani 1 1 d . U . . .
H14A H 0.8056 1.3288 0.5948 0.029 Uiso 1 1 calc R U . . .
C15A C 0.77957(16) 1.1947(3) 0.56574(13) 0.0219(7) Uani 1 1 d . U . . .
H15A H 0.7523 1.2176 0.5342 0.026 Uiso 1 1 calc R U . . .
C16A C 0.78624(16) 1.0923(3) 0.57494(14) 0.0222(7) Uani 1 1 d . U . . .
C17A C 0.82901(17) 1.0603(3) 0.62217(14) 0.0225(8) Uani 1 1 d . U . . .
C18A C 0.83794(19) 0.9585(3) 0.63093(15) 0.0307(9) Uani 1 1 d . U . . .
H18A H 0.8656 0.9362 0.6624 0.037 Uiso 1 1 calc R U . . .
C19A C 0.8075(2) 0.8920(4) 0.59500(16) 0.0350(9) Uani 1 1 d . U . . .
H19A H 0.8146 0.8242 0.6017 0.042 Uiso 1 1 calc R U . . .
C20A C 0.76547(19) 0.9223(4) 0.54782(16) 0.0303(9) Uani 1 1 d . U . . .
H20A H 0.7444 0.8753 0.5231 0.036 Uiso 1 1 calc R U . . .
C21A C 0.75551(17) 1.0215(3) 0.53813(14) 0.0256(8) Uani 1 1 d . U . . .
C22A C 0.70753(18) 1.0497(3) 0.48825(15) 0.0284(8) Uani 1 1 d . U . . .
C1B C 0.45871(19) 1.1180(3) 0.40694(13) 0.0276(8) Uani 1 1 d . U . . .
C2B C 0.41056(17) 1.1244(3) 0.35548(13) 0.0233(7) Uani 1 1 d . U . . .
C3B C 0.35161(18) 1.1540(3) 0.35920(14) 0.0275(8) Uani 1 1 d . U . . .
H3BA H 0.3422 1.1624 0.3935 0.033 Uiso 1 1 calc R U . . .
C4B C 0.30631(17) 1.1715(3) 0.31429(17) 0.0319(9) Uani 1 1 d . U . . .
H4BA H 0.2661 1.1915 0.3180 0.038 Uiso 1 1 calc R U . . .
C5B C 0.31845(17) 1.1603(3) 0.26354(15) 0.0273(8) Uani 1 1 d . U . . .
H5BA H 0.2874 1.1762 0.2329 0.033 Uiso 1 1 calc R U . . .
C6B C 0.37724(16) 1.1252(3) 0.25748(13) 0.0224(7) Uani 1 1 d . U . . .
C7B C 0.42412(16) 1.1047(3) 0.30412(13) 0.0213(7) Uani 1 1 d . U . . .
C8B C 0.48076(17) 1.0628(3) 0.29649(14) 0.0255(8) Uani 1 1 d . U . . .
H8BA H 0.5129 1.0490 0.3268 0.031 Uiso 1 1 calc R U . . .
C9B C 0.49003(17) 1.0419(3) 0.24648(14) 0.0256(8) Uani 1 1 d . U . . .
H9BA H 0.5281 1.0129 0.2425 0.031 Uiso 1 1 calc R U . . .
C10B C 0.44318(17) 1.0633(3) 0.20043(14) 0.0254(8) Uani 1 1 d . U . . .
C11B C 0.38833(15) 1.1072(3) 0.20521(13) 0.0227(7) Uani 1 1 d . U . . .
C12B C 0.34304(16) 1.1388(3) 0.15601(13) 0.0232(7) Uani 1 1 d . U . . .
C13B C 0.33511(18) 1.2370(3) 0.14445(14) 0.0273(8) Uani 1 1 d . U . . .
C14B C 0.29626(19) 1.2692(3) 0.09625(15) 0.0297(9) Uani 1 1 d . U . . .
H14B H 0.2903 1.3373 0.0896 0.036 Uiso 1 1 calc R U . . .
C15B C 0.26721(17) 1.2033(3) 0.05915(14) 0.0262(8) Uani 1 1 d . U . . .
H15B H 0.2430 1.2260 0.0261 0.031 Uiso 1 1 calc R U . . .
C16B C 0.27270(15) 1.1017(3) 0.06929(13) 0.0227(7) Uani 1 1 d . U . . .
C17B C 0.30957(17) 1.0696(3) 0.11852(14) 0.0223(7) Uani 1 1 d . U . . .
C18B C 0.31173(17) 0.9670(3) 0.13029(14) 0.0255(8) Uani 1 1 d . U . . .
H18B H 0.3363 0.9446 0.1632 0.031 Uiso 1 1 calc R U . . .
C19B C 0.27900(17) 0.9003(3) 0.09495(15) 0.0256(8) Uani 1 1 d . U . . .
H19B H 0.2800 0.8328 0.1038 0.031 Uiso 1 1 calc R U . . .
C20B C 0.24444(16) 0.9328(3) 0.04614(15) 0.0245(7) Uani 1 1 d . U . . .
H20B H 0.2222 0.8864 0.0218 0.029 Uiso 1 1 calc R U . . .
C21B C 0.24143(16) 1.0299(3) 0.03198(14) 0.0233(7) Uani 1 1 d . U . . .
C22B C 0.20886(17) 1.0576(3) -0.02432(14) 0.0244(8) Uani 1 1 d . U . . .
C1C C 0.5980(9) 0.9098(7) 0.5174(3) 0.034(2) Uani 0.652(9) 1 d D U P A 1
H1CA H 0.6157 0.9436 0.5495 0.040 Uiso 0.652(9) 1 calc R U P A 1
C2C C 0.5988(5) 0.8075(7) 0.5179(4) 0.033(2) Uani 0.652(9) 1 d D U P A 1
H2CA H 0.6169 0.7735 0.5497 0.040 Uiso 0.652(9) 1 calc R U P A 1
C3C C 0.5734(3) 0.7565(6) 0.4726(4) 0.0175(16) Uani 0.652(9) 1 d . U P A 1
C4C C 0.5479(4) 0.8114(5) 0.4273(3) 0.0201(15) Uani 0.652(9) 1 d D U P A 1
H4CA H 0.5296 0.7794 0.3949 0.024 Uiso 0.652(9) 1 calc R U P A 1
C5C C 0.5492(6) 0.9122(5) 0.4296(3) 0.0201(16) Uani 0.652(9) 1 d D U P A 1
H5CA H 0.5319 0.9481 0.3981 0.024 Uiso 0.652(9) 1 calc R U P A 1
C6C C 0.5706(3) 0.6503(5) 0.4679(3) 0.0236(15) Uani 0.652(9) 1 d . U P A 1
H6CA H 0.5512 0.6244 0.4340 0.028 Uiso 0.652(9) 1 calc R U P A 1
C7C C 0.5929(3) 0.5854(6) 0.5067(3) 0.0221(14) Uani 0.652(9) 1 d . U P A 1
H7CA H 0.6123 0.6094 0.5410 0.027 Uiso 0.652(9) 1 calc R U P A 1
C8C C 0.6238(5) 0.3155(6) 0.5216(4) 0.0213(17) Uani 0.652(9) 1 d D U P A 1
H8CA H 0.6522 0.2735 0.5443 0.026 Uiso 0.652(9) 1 calc R U P A 1
C9C C 0.6281(3) 0.4148(5) 0.5315(3) 0.0238(16) Uani 0.652(9) 1 d D U P A 1
H9CA H 0.6581 0.4393 0.5609 0.029 Uiso 0.652(9) 1 calc R U P A 1
C10C C 0.5885(4) 0.4790(6) 0.4983(3) 0.0205(15) Uani 0.652(9) 1 d . U P A 1
C11C C 0.5461(4) 0.4366(6) 0.4563(4) 0.0206(16) Uani 0.652(9) 1 d D U P A 1
H11A H 0.5185 0.4767 0.4318 0.025 Uiso 0.652(9) 1 calc R U P A 1
C12C C 0.5443(4) 0.3361(6) 0.4502(3) 0.0223(17) Uani 0.652(9) 1 d D U P A 1
H12A H 0.5143 0.3092 0.4215 0.027 Uiso 0.652(9) 1 calc R U P A 1
C1D C 0.0990(3) 0.8044(3) 0.03961(16) 0.0430(12) Uani 1 1 d . U . . .
H1DA H 0.1100 0.8443 0.0706 0.052 Uiso 1 1 calc R U . . .
C2D C 0.1005(3) 0.7055(4) 0.04666(16) 0.0449(12) Uani 1 1 d . U . . .
H2DA H 0.1116 0.6790 0.0817 0.054 Uiso 1 1 calc R U . . .
C3D C 0.08599(19) 0.6433(3) 0.00271(15) 0.0232(8) Uani 1 1 d . U . . .
C4D C 0.0730(2) 0.6891(3) -0.04689(15) 0.0312(9) Uani 1 1 d . U . . .
H4DA H 0.0650 0.6511 -0.0787 0.037 Uiso 1 1 calc R U . . .
C5D C 0.0719(2) 0.7889(3) -0.04998(15) 0.0295(9) Uani 1 1 d . U . . .
H5DA H 0.0622 0.8177 -0.0846 0.035 Uiso 1 1 calc R U . . .
C6D C 0.0850(2) 0.5370(3) 0.00985(16) 0.0288(9) Uani 1 1 d . U . . .
H6DA H 0.0814 0.5123 0.0438 0.035 Uiso 1 1 calc R U . . .
C7D C 0.08890(19) 0.4733(3) -0.02853(14) 0.0242(8) Uani 1 1 d . U . . .
H7DA H 0.0937 0.4991 -0.0619 0.029 Uiso 1 1 calc R U . . .
C8D C 0.0809(2) 0.2167(3) 0.02468(15) 0.0316(9) Uani 1 1 d . U . . .
H8DA H 0.0794 0.1860 0.0577 0.038 Uiso 1 1 calc R U . . .
C9D C 0.0835(2) 0.3169(3) 0.02337(16) 0.0333(10) Uani 1 1 d . U . . .
H9DA H 0.0832 0.3533 0.0550 0.040 Uiso 1 1 calc R U . . .
C10D C 0.08634(18) 0.3659(3) -0.02369(15) 0.0250(8) Uani 1 1 d . U . . .
C11D C 0.08572(16) 0.3079(3) -0.06779(13) 0.0206(7) Uani 1 1 d . U . . .
H11B H 0.0867 0.3376 -0.1012 0.025 Uiso 1 1 calc R U . . .
C12D C 0.08376(17) 0.2077(3) -0.06442(14) 0.0232(7) Uani 1 1 d . U . . .
H12B H 0.0848 0.1705 -0.0956 0.028 Uiso 1 1 calc R U . . .
C1E C 0.5996(15) 0.9153(10) 0.5326(5) 0.027(4) Uani 0.348(9) 1 d D U P A 2
H1EA H 0.6141 0.9565 0.5626 0.033 Uiso 0.348(9) 1 calc R U P A 2
C2E C 0.6060(8) 0.8187(12) 0.5396(6) 0.027(3) Uani 0.348(9) 1 d D U P A 2
H2EA H 0.6256 0.7936 0.5736 0.033 Uiso 0.348(9) 1 calc R U P A 2
C3E C 0.5840(6) 0.7536(13) 0.4970(8) 0.022(3) Uani 0.348(9) 1 d . U P A 2
C4E C 0.5597(7) 0.7942(12) 0.4494(7) 0.017(3) Uani 0.348(9) 1 d D U P A 2
H4EA H 0.5451 0.7538 0.4192 0.020 Uiso 0.348(9) 1 calc R U P A 2
C5E C 0.5558(12) 0.8986(10) 0.4441(4) 0.024(3) Uani 0.348(9) 1 d D U P A 2
H5EA H 0.5397 0.9265 0.4100 0.029 Uiso 0.348(9) 1 calc R U P A 2
C6E C 0.5899(5) 0.6489(11) 0.5069(5) 0.027(3) Uani 0.348(9) 1 d . U P A 2
H6EA H 0.6074 0.6264 0.5421 0.032 Uiso 0.348(9) 1 calc R U P A 2
C7E C 0.5710(6) 0.5827(11) 0.4674(5) 0.029(3) Uani 0.348(9) 1 d . U P A 2
H7EA H 0.5537 0.6076 0.4328 0.034 Uiso 0.348(9) 1 calc R U P A 2
C8E C 0.6103(9) 0.3234(10) 0.5101(7) 0.020(3) Uani 0.348(9) 1 d D U P A 2
H8EA H 0.6404 0.2889 0.5355 0.024 Uiso 0.348(9) 1 calc R U P A 2
C9E C 0.6106(7) 0.4260(13) 0.5114(6) 0.025(3) Uani 0.348(9) 1 d D U P A 2
H9EA H 0.6368 0.4593 0.5402 0.030 Uiso 0.348(9) 1 calc R U P A 2
C10E C 0.5749(7) 0.4761(12) 0.4732(7) 0.020(3) Uani 0.348(9) 1 d . U P A 2
C11E C 0.5321(7) 0.4241(11) 0.4336(5) 0.025(3) Uani 0.348(9) 1 d D U P A 2
H11C H 0.5039 0.4578 0.4062 0.030 Uiso 0.348(9) 1 calc R U P A 2
C12E C 0.5324(9) 0.3229(10) 0.4359(7) 0.024(3) Uani 0.348(9) 1 d D U P A 2
H12C H 0.5048 0.2878 0.4088 0.028 Uiso 0.348(9) 1 calc R U P A 2
C1S C 0.54620(19) 0.8182(4) 0.18374(15) 0.0352(9) Uani 1 1 d . U . . .
H1SA H 0.5647 0.8041 0.2213 0.053 Uiso 1 1 calc R U . . .
H1SB H 0.5445 0.7581 0.1626 0.053 Uiso 1 1 calc R U . . .
H1SC H 0.5040 0.8437 0.1809 0.053 Uiso 1 1 calc R U . . .
C2S C 0.58512(18) 0.8930(3) 0.16284(14) 0.0303(8) Uani 1 1 d . U . . .
C3S C 0.6728(3) 0.7775(5) 0.1826(2) 0.0578(14) Uani 1 1 d . U . . .
H3SA H 0.7112 0.7892 0.2093 0.087 Uiso 1 1 calc R U . . .
H3SB H 0.6826 0.7410 0.1524 0.087 Uiso 1 1 calc R U . . .
H3SC H 0.6438 0.7395 0.1988 0.087 Uiso 1 1 calc R U . . .
C4S C 0.6844(2) 0.9426(5) 0.1429(3) 0.0637(15) Uani 1 1 d . U . . .
H4SA H 0.7263 0.9153 0.1463 0.096 Uiso 1 1 calc R U . . .
H4SB H 0.6665 0.9564 0.1051 0.096 Uiso 1 1 calc R U . . .
H4SC H 0.6867 1.0033 0.1636 0.096 Uiso 1 1 calc R U . . .
N1C N 0.5738 0.9615 0.4742 0.022 Uani 0.6521 1 d D U P A 1
N2C N 0.5820 0.2751 0.4821 0.018 Uani 0.6521 1 d D U P A 1
N1D N 0.0833 0.8488 -0.0077 0.019 Uani 1 1 d . U . . .
N2D N 0.0804 0.1592 -0.0187 0.019 Uani 1 1 d . U . . .
N1E N 0.5742 0.9572 0.4862 0.022 Uani 0.3479 1 d D U P A 2
N2E N 0.5696 0.2727 0.4746 0.020 Uani 0.3479 1 d D U P A 2
N1S N 0.6444 0.8711 0.1635 0.042 Uani 1 1 d . U . . .
O1A O 0.9369 1.0126 0.9448 0.025 Uani 1 1 d . U . . .
O2A O 1.0192 0.9961 0.9086 0.023 Uani 1 1 d . U . . .
O3A O 0.9893 1.1306 0.6599 0.029 Uani 1 1 d . U . . .
H3AB H 1.0265 1.1149 0.6612 0.044 Uiso 1 1 calc R U . . .
O4A O 0.88545(12) 1.2952(2) 0.68416(10) 0.0303(6) Uani 1 1 d . U . . .
H4AB H 0.8781 1.3518 0.6716 0.046 Uiso 1 1 calc R U . . .
O5A O 0.70785(13) 0.9998(3) 0.44658(10) 0.0360(6) Uani 1 1 d . U . . .
O6A O 0.67006(11) 1.1163(2) 0.49265(10) 0.0312(6) Uani 1 1 d . U . . .
O1B O 0.51572(13) 1.1202(2) 0.40532(9) 0.0339(6) Uani 1 1 d . U . . .
O2B O 0.44020(16) 1.1149(3) 0.44946(10) 0.0410(7) Uani 1 1 d . U . . .
O3B O 0.45361(12) 1.0433(2) 0.15115(9) 0.0286(6) Uani 1 1 d . U . . .
H3BB H 0.4899 1.0215 0.1541 0.043 Uiso 1 1 calc R U . . .
O4B O 0.36636(14) 1.3028(3) 0.18070(11) 0.0375(7) Uani 1 1 d . U . . .
H4BB H 0.3592 1.3598 0.1687 0.056 Uiso 1 1 calc R U . . .
O5B O 0.23171(13) 1.1192(3) -0.04916(10) 0.0362(7) Uani 1 1 d . U . . .
O6B O 0.15994(10) 1.0066(2) -0.04524(8) 0.0209(5) Uani 1 1 d . U . . .
O1S O 0.56259(13) 0.9729(3) 0.14328(11) 0.0368(7) Uani 1 1 d . U . . .
Zn01 Zn 0.07939(2) 1.00205(9) -0.01983(2) 0.01652(11) Uani 1 1 d . U . . .
Zn02 Zn 0.57735(2) 1.11678(10) 0.47563(2) 0.01900(12) Uani 1 1 d . U . . .

loop_
_atom_site_aniso_label
_atom_site_aniso_U_11
_atom_site_aniso_U_22
_atom_site_aniso_U_33
_atom_site_aniso_U_23
_atom_site_aniso_U_13
_atom_site_aniso_U_12
C1A 0.0284(16) 0.0065(14) 0.0121(13) 0.0006(12) 0.0018(11) 0.0001(14)
C2A 0.0271(16) 0.0118(17) 0.0123(14) -0.0006(11) -0.0016(12) 0.0032(13)
C3A 0.0306(17) 0.0230(19) 0.0191(15) 0.0050(15) 0.0066(13) 0.0020(16)
C4A 0.0257(17) 0.046(3) 0.0222(17) 0.0063(17) 0.0042(14) -0.0022(17)
C5A 0.0216(17) 0.034(2) 0.0239(18) 0.0046(15) -0.0002(13) -0.0017(15)
C6A 0.0241(16) 0.0270(19) 0.0132(15) 0.0022(13) 0.0025(12) 0.0025(14)
C7A 0.0250(16) 0.0164(16) 0.0124(14) -0.0003(12) 0.0019(12) 0.0052(13)
C8A 0.0212(16) 0.033(2) 0.0134(15) 0.0037(14) -0.0006(12) 0.0050(15)
C9A 0.0185(16) 0.043(2) 0.0214(17) 0.0094(16) 0.0029(13) 0.0080(15)
C10A 0.0280(17) 0.038(2) 0.0122(14) 0.0000(15) 0.0034(12) 0.0018(16)
C11A 0.0238(16) 0.031(2) 0.0132(14) 0.0030(14) 0.0038(12) 0.0036(14)
C12A 0.0193(15) 0.034(2) 0.0126(14) 0.0077(14) 0.0032(12) 0.0021(14)
C13A 0.0223(16) 0.033(2) 0.0123(15) -0.0011(14) 0.0017(12) 0.0001(14)
C14A 0.0249(17) 0.0278(19) 0.0185(16) 0.0048(14) -0.0001(14) -0.0021(15)
C15A 0.0188(16) 0.0307(19) 0.0167(16) 0.0033(14) 0.0044(13) 0.0001(15)
C16A 0.0185(15) 0.032(2) 0.0157(15) 0.0024(14) 0.0029(12) 0.0046(14)
C17A 0.0246(17) 0.030(2) 0.0137(15) -0.0003(14) 0.0062(13) 0.0013(15)
C18A 0.033(2) 0.036(2) 0.0213(18) 0.0042(16) 0.0003(15) 0.0056(17)
C19A 0.048(2) 0.031(2) 0.0235(19) -0.0019(17) 0.0013(17) 0.0037(19)
C20A 0.0321(19) 0.031(2) 0.0260(19) -0.0022(16) 0.0020(15) 0.0080(17)
C21A 0.0266(17) 0.030(2) 0.0205(17) 0.0019(15) 0.0057(14) 0.0007(15)
C22A 0.0294(18) 0.028(2) 0.0253(18) 0.0019(16) -0.0001(15) -0.0034(16)
C1B 0.047(2) 0.0178(17) 0.0153(15) -0.0001(15) 0.0010(14) 0.0067(18)
C2B 0.0308(17) 0.0255(19) 0.0135(15) 0.0002(14) 0.0041(13) 0.0004(16)
C3B 0.0353(19) 0.031(2) 0.0176(16) -0.0112(15) 0.0094(14) -0.0019(16)
C4B 0.0188(17) 0.041(2) 0.039(2) -0.0116(18) 0.0112(15) -0.0022(16)
C5B 0.0249(17) 0.034(2) 0.0208(17) -0.0073(15) -0.0007(13) 0.0027(15)
C6B 0.0248(16) 0.0244(18) 0.0164(15) -0.0005(14) 0.0009(12) 0.0043(15)
C7B 0.0239(16) 0.0225(18) 0.0157(15) -0.0011(14) 0.0006(12) 0.0012(14)
C8B 0.0222(17) 0.037(2) 0.0148(16) -0.0001(14) -0.0011(13) 0.0108(16)
C9B 0.0232(16) 0.033(2) 0.0191(16) 0.0035(14) 0.0017(13) 0.0111(15)
C10B 0.0287(18) 0.032(2) 0.0147(16) 0.0048(14) 0.0020(13) 0.0073(16)
C11B 0.0235(16) 0.0256(18) 0.0169(15) 0.0019(14) -0.0008(12) 0.0039(15)
C12B 0.0233(16) 0.029(2) 0.0146(15) 0.0002(14) -0.0010(13) 0.0085(14)
C13B 0.0298(18) 0.029(2) 0.0196(17) -0.0054(15) -0.0023(14) 0.0038(16)
C14B 0.031(2) 0.029(2) 0.0245(19) 0.0019(16) -0.0057(15) 0.0070(16)
C15B 0.0258(18) 0.032(2) 0.0155(16) 0.0038(15) -0.0067(13) 0.0088(16)
C16B 0.0191(15) 0.032(2) 0.0165(15) -0.0032(15) 0.0022(12) 0.0056(15)
C17B 0.0216(16) 0.0272(19) 0.0171(16) -0.0005(14) 0.0021(13) 0.0062(14)
C18B 0.0257(18) 0.033(2) 0.0168(16) 0.0015(14) 0.0027(13) 0.0067(15)
C19B 0.0279(17) 0.0253(19) 0.0235(18) 0.0028(15) 0.0055(14) 0.0041(15)
C20B 0.0215(16) 0.0296(19) 0.0223(17) -0.0032(15) 0.0045(13) 0.0029(15)
C21B 0.0205(16) 0.032(2) 0.0162(16) -0.0015(14) 0.0022(13) 0.0019(14)
C22B 0.0209(16) 0.034(2) 0.0177(16) -0.0011(15) 0.0027(13) 0.0023(15)
C1C 0.041(4) 0.028(4) 0.025(4) -0.006(3) -0.006(5) 0.002(3)
C2C 0.040(4) 0.026(4) 0.025(5) 0.000(4) -0.010(4) 0.006(3)
C3C 0.024(4) 0.020(3) 0.008(4) 0.000(3) 0.001(3) 0.003(3)
C4C 0.028(3) 0.019(3) 0.013(4) -0.001(3) 0.003(3) 0.002(2)
C5C 0.029(4) 0.015(3) 0.017(3) -0.002(3) 0.007(3) 0.004(3)
C6C 0.030(3) 0.023(4) 0.020(3) -0.001(3) 0.010(2) 0.002(3)
C7C 0.025(3) 0.019(3) 0.021(3) 0.000(3) 0.002(2) -0.004(3)
C8C 0.019(5) 0.022(3) 0.019(4) 0.001(3) -0.004(2) 0.003(3)
C9C 0.016(4) 0.024(3) 0.025(4) 0.000(3) -0.009(3) -0.002(3)
C10C 0.023(3) 0.022(3) 0.015(3) 0.005(3) 0.002(3) 0.004(3)
C11C 0.019(4) 0.020(3) 0.022(4) 0.004(3) 0.001(3) -0.001(3)
C12C 0.024(4) 0.024(3) 0.020(4) 0.002(3) 0.006(3) 0.002(3)
C1D 0.083(3) 0.022(2) 0.0168(18) -0.0036(15) -0.004(2) 0.006(2)
C2D 0.092(4) 0.029(2) 0.0130(17) -0.0001(16) 0.010(2) 0.012(2)
C3D 0.0340(19) 0.0181(19) 0.0190(17) 0.0043(15) 0.0086(15) 0.0054(15)
C4D 0.052(2) 0.024(2) 0.0163(18) -0.0015(15) 0.0034(16) 0.0018(19)
C5D 0.051(3) 0.022(2) 0.0146(17) 0.0019(14) 0.0052(17) -0.0044(18)
C6D 0.044(2) 0.023(2) 0.0202(18) 0.0030(15) 0.0102(16) 0.0021(17)
C7D 0.039(2) 0.0201(19) 0.0127(16) 0.0030(12) 0.0031(14) -0.0032(15)
C8D 0.057(3) 0.023(2) 0.0156(17) 0.0003(14) 0.0082(17) -0.0026(18)
C9D 0.064(3) 0.019(2) 0.0179(18) -0.0028(15) 0.0105(18) -0.0014(19)
C10D 0.0284(18) 0.023(2) 0.026(2) 0.0014(15) 0.0108(16) -0.0002(15)
C11D 0.0273(17) 0.0210(17) 0.0131(15) 0.0010(13) 0.0033(13) -0.0029(14)
C12D 0.0306(18) 0.0251(19) 0.0153(15) 0.0005(13) 0.0084(14) -0.0040(15)
C1E 0.033(6) 0.019(5) 0.024(7) 0.000(5) -0.007(8) 0.002(5)
C2E 0.026(5) 0.029(5) 0.019(7) 0.003(5) -0.013(6) -0.006(5)
C3E 0.018(5) 0.024(5) 0.023(7) 0.000(6) 0.005(5) -0.011(4)
C4E 0.025(6) 0.018(6) 0.008(7) -0.004(5) 0.004(6) -0.001(5)
C5E 0.022(5) 0.028(6) 0.015(6) 0.006(5) -0.011(6) -0.002(5)
C6E 0.026(5) 0.024(6) 0.028(6) 0.013(5) 0.001(4) -0.008(5)
C7E 0.035(5) 0.024(6) 0.027(6) 0.006(5) 0.006(5) -0.004(5)
C8E 0.012(7) 0.021(5) 0.025(7) 0.006(5) -0.002(4) -0.002(5)
C9E 0.014(6) 0.022(5) 0.032(7) -0.002(5) -0.012(5) -0.009(5)
C10E 0.018(6) 0.022(5) 0.021(6) 0.002(5) 0.005(5) -0.005(4)
C11E 0.029(6) 0.022(5) 0.015(6) 0.004(5) -0.010(5) 0.010(5)
C12E 0.025(7) 0.019(5) 0.020(7) 0.001(5) -0.011(5) 0.007(5)
C1S 0.035(2) 0.044(3) 0.0236(19) 0.0052(17) 0.0000(16) 0.0023(18)
C2S 0.0314(18) 0.040(2) 0.0176(16) -0.0061(16) 0.0012(14) 0.0078(17)
C3S 0.046(3) 0.063(4) 0.058(3) 0.008(3) -0.004(2) 0.024(3)
C4S 0.033(2) 0.073(4) 0.087(4) 0.007(3) 0.019(3) -0.001(3)
N1C 0.024 0.020 0.020 -0.001 0.001 0.001
N2C 0.016 0.021 0.018 0.004 0.003 0.002
N1D 0.026 0.018 0.014 -0.002 0.004 0.001
N2D 0.030 0.015 0.012 0.000 0.003 0.001
N1E 0.025 0.020 0.018 -0.004 0.001 -0.002
N2E 0.020 0.021 0.016 0.002 0.000 0.000
N1S 0.034 0.049 0.043 0.006 0.010 0.012
O1A 0.040 0.023 0.012 0.001 0.008 0.002
O2A 0.029 0.026 0.010 0.003 -0.003 0.000
O3A 0.023 0.048 0.017 0.011 0.005 0.005
O4A 0.0313(13) 0.0331(15) 0.0200(12) 0.0052(11) -0.0095(10) -0.0003(12)
O5A 0.0404(15) 0.0419(17) 0.0217(12) -0.0069(13) -0.0028(10) -0.0022(15)
O6A 0.0269(12) 0.0258(14) 0.0356(14) -0.0054(12) -0.0051(10) -0.0015(12)
O1B 0.0370(14) 0.0458(17) 0.0136(11) -0.0025(12) -0.0064(10) 0.0102(14)
O2B 0.072(2) 0.0414(17) 0.0114(11) 0.0061(12) 0.0137(12) 0.0143(17)
O3B 0.0316(13) 0.0392(15) 0.0142(11) -0.0004(10) 0.0027(10) 0.0128(12)
O4B 0.0475(17) 0.0327(16) 0.0217(13) -0.0051(12) -0.0167(12) 0.0095(14)
O5B 0.0412(15) 0.0472(18) 0.0161(11) 0.0043(13) -0.0032(10) -0.0153(15)
O6B 0.0228(11) 0.0225(12) 0.0164(10) -0.0010(10) 0.0020(8) 0.0009(10)
O1S 0.0359(15) 0.0458(18) 0.0320(14) 0.0113(13) 0.0146(11) 0.0172(13)
Zn01 0.0226(2) 0.0156(2) 0.00969(19) 0.00028(17) -0.00015(15) 0.00087(18)
Zn02 0.0241(2) 0.0186(2) 0.0112(2) -0.00136(17) -0.00300(16) 0.00320(19)

loop_
_atom_type_symbol
_atom_type_description
_atom_type_scat_dispersion_real
_atom_type_scat_dispersion_imag
_atom_type_scat_source
C C 0.0181 0.0091 'International Tables Vol C Tables 4.2.6.8 and 6.1.1.4'
H H 0.0000 0.0000 'International Tables Vol C Tables 4.2.6.8 and 6.1.1.4'
N N 0.0311 0.0180 'International Tables Vol C Tables 4.2.6.8 and 6.1.1.4'
O O 0.0492 0.0322 'International Tables Vol C Tables 4.2.6.8 and 6.1.1.4'
Zn Zn -1.5491 0.6778 'International Tables Vol C Tables 4.2.6.8 and 6.1.1.4'

loop_
_geom_angle_atom_site_label_1
_geom_angle_atom_site_label_2
_geom_angle_atom_site_label_3
_geom_angle
_geom_angle_site_symmetry_1
_geom_angle_site_symmetry_3
O1A C1A O2A 124.1(2) . .
O1A C1A C2A 116.3(3) . .
O2A C1A C2A 119.5(3) . .
C3A C2A C7A 119.7(3) . .
C3A C2A C1A 116.2(3) . .
C7A C2A C1A 124.1(3) . .
C2A C3A C4A 122.3(3) . .
C2A C3A H3AA 118.9 . .
C4A C3A H3AA 118.9 . .
C5A C4A C3A 119.3(3) . .
C5A C4A H4AA 120.4 . .
C3A C4A H4AA 120.4 . .
C4A C5A C6A 121.2(3) . .
C4A C5A H5AA 119.4 . .
C6A C5A H5AA 119.4 . .
C5A C6A C11A 120.2(3) . .
C5A C6A C7A 118.9(3) . .
C11A C6A C7A 120.9(3) . .
C8A C7A C2A 124.9(3) . .
C8A C7A C6A 116.6(3) . .
C2A C7A C6A 118.5(3) . .
C9A C8A C7A 121.6(3) . .
C9A C8A H8AA 119.2 . .
C7A C8A H8AA 119.2 . .
C8A C9A C10A 121.1(3) . .
C8A C9A H9AA 119.4 . .
C10A C9A H9AA 119.4 . .
O3A C10A C11A 118.6(3) . .
O3A C10A C9A 120.9(3) . .
C11A C10A C9A 120.5(3) . .
C10A C11A C6A 119.0(3) . .
C10A C11A C12A 119.4(3) . .
C6A C11A C12A 121.5(3) . .
C13A C12A C17A 119.2(3) . .
C13A C12A C11A 118.9(3) . .
C17A C12A C11A 121.8(4) . .
O4A C13A C12A 119.6(3) . .
O4A C13A C14A 119.9(3) . .
C12A C13A C14A 120.5(3) . .
C15A C14A C13A 120.6(4) . .
C15A C14A H14A 119.7 . .
C13A C14A H14A 119.7 . .
C14A C15A C16A 121.3(3) . .
C14A C15A H15A 119.4 . .
C16A C15A H15A 119.4 . .
C21A C16A C15A 123.0(3) . .
C21A C16A C17A 119.0(3) . .
C15A C16A C17A 117.8(3) . .
C18A C17A C16A 118.6(4) . .
C18A C17A C12A 120.9(3) . .
C16A C17A C12A 120.6(4) . .
C19A C18A C17A 121.1(4) . .
C19A C18A H18A 119.4 . .
C17A C18A H18A 119.4 . .
C18A C19A C20A 121.2(4) . .
C18A C19A H19A 119.4 . .
C20A C19A H19A 119.4 . .
C21A C20A C19A 119.2(4) . .
C21A C20A H20A 120.4 . .
C19A C20A H20A 120.4 . .
C20A C21A C16A 121.0(4) . .
C20A C21A C22A 116.9(4) . .
C16A C21A C22A 122.0(4) . .
O6A C22A O5A 126.2(4) . .
O6A C22A C21A 117.5(3) . .
O5A C22A C21A 116.2(4) . .
O2B C1B O1B 122.8(3) . .
O2B C1B C2B 117.9(4) . .
O1B C1B C2B 119.2(3) . .
C3B C2B C7B 119.9(3) . .
C3B C2B C1B 117.0(3) . .
C7B C2B C1B 123.1(3) . .
C4B C3B C2B 121.3(3) . .
C4B C3B H3BA 119.4 . .
C2B C3B H3BA 119.4 . .
C3B C4B C5B 120.9(3) . .
C3B C4B H4BA 119.5 . .
C5B C4B H4BA 119.5 . .
C4B C5B C6B 120.0(3) . .
C4B C5B H5BA 120.0 . .
C6B C5B H5BA 120.0 . .
C5B C6B C7B 119.2(3) . .
C5B C6B C11B 120.0(3) . .
C7B C6B C11B 120.7(3) . .
C8B C7B C6B 117.5(3) . .
C8B C7B C2B 124.1(3) . .
C6B C7B C2B 118.4(3) . .
C9B C8B C7B 121.4(3) . .
C9B C8B H8BA 119.3 . .
C7B C8B H8BA 119.3 . .
C8B C9B C10B 120.4(3) . .
C8B C9B H9BA 119.8 . .
C10B C9B H9BA 119.8 . .
O3B C10B C11B 119.6(3) . .
O3B C10B C9B 119.5(3) . .
C11B C10B C9B 120.8(3) . .
C10B C11B C6B 119.0(3) . .
C10B C11B C12B 119.5(3) . .
C6B C11B C12B 121.5(3) . .
C13B C12B C17B 118.4(3) . .
C13B C12B C11B 119.6(3) . .
C17B C12B C11B 121.9(3) . .
O4B C13B C12B 118.3(3) . .
O4B C13B C14B 120.6(4) . .
C12B C13B C14B 121.1(4) . .
C15B C14B C13B 120.5(4) . .
C15B C14B H14B 119.8 . .
C13B C14B H14B 119.8 . .
C14B C15B C16B 120.8(3) . .
C14B C15B H15B 119.6 . .
C16B C15B H15B 119.6 . .
C17B C16B C15B 118.5(3) . .
C17B C16B C21B 118.9(4) . .
C15B C16B C21B 122.6(3) . .
C16B C17B C12B 120.5(4) . .
C16B C17B C18B 118.5(4) . .
C12B C17B C18B 121.1(3) . .
C19B C18B C17B 121.5(3) . .
C19B C18B H18B 119.3 . .
C17B C18B H18B 119.3 . .
C18B C19B C20B 119.3(4) . .
C18B C19B H19B 120.4 . .
C20B C19B H19B 120.4 . .
C21B C20B C19B 122.2(4) . .
C21B C20B H20B 118.9 . .
C19B C20B H20B 118.9 . .
C20B C21B C16B 119.7(3) . .
C20B C21B C22B 118.6(3) . .
C16B C21B C22B 121.6(3) . .
O5B C22B O6B 123.4(3) . .
O5B C22B C21B 120.1(3) . .
O6B C22B C21B 116.1(3) . .
N1C C1C C2C 122.8(7) . .
N1C C1C H1CA 118.6 . .
C2C C1C H1CA 118.6 . .
C3C C2C C1C 120.1(7) . .
C3C C2C H2CA 119.9 . .
C1C C2C H2CA 119.9 . .
C2C C3C C4C 116.7(7) . .
C2C C3C C6C 125.6(8) . .
C4C C3C C6C 117.7(7) . .
C5C C4C C3C 120.2(6) . .
C5C C4C H4CA 119.9 . .
C3C C4C H4CA 119.9 . .
N1C C5C C4C 122.8(6) . .
N1C C5C H5CA 118.6 . .
C4C C5C H5CA 118.6 . .
C7C C6C C3C 126.5(7) . .
C7C C6C H6CA 116.8 . .
C3C C6C H6CA 116.8 . .
C6C C7C C10C 122.9(7) . .
C6C C7C H7CA 118.5 . .
C10C C7C H7CA 118.5 . .
N2C C8C C9C 123.8(6) . .
N2C C8C H8CA 118.1 . .
C9C C8C H8CA 118.1 . .
C8C C9C C10C 119.9(6) . .
C8C C9C H9CA 120.1 . .
C10C C9C H9CA 120.1 . .
C11C C10C C9C 116.1(7) . .
C11C C10C C7C 122.5(7) . .
C9C C10C C7C 121.5(7) . .
C12C C11C C10C 120.0(6) . .
C12C C11C H11A 120.0 . .
C10C C11C H11A 120.0 . .
N2C C12C C11C 123.7(6) . .
N2C C12C H12A 118.1 . .
C11C C12C H12A 118.1 . .
N1D C1D C2D 124.5(4) . .
N1D C1D H1DA 117.7 . .
C2D C1D H1DA 117.7 . .
C1D C2D C3D 120.3(4) . .
C1D C2D H2DA 119.9 . .
C3D C2D H2DA 119.9 . .
C4D C3D C2D 115.4(4) . .
C4D C3D C6D 123.7(4) . .
C2D C3D C6D 120.8(4) . .
C5D C4D C3D 120.1(4) . .
C5D C4D H4DA 120.0 . .
C3D C4D H4DA 120.0 . .
N1D C5D C4D 124.5(3) . .
N1D C5D H5DA 117.7 . .
C4D C5D H5DA 117.7 . .
C7D C6D C3D 123.6(4) . .
C7D C6D H6DA 118.2 . .
C3D C6D H6DA 118.2 . .
C6D C7D C10D 125.5(4) . .
C6D C7D H7DA 117.2 . .
C10D C7D H7DA 117.2 . .
N2D C8D C9D 123.5(3) . .
N2D C8D H8DA 118.3 . .
C9D C8D H8DA 118.3 . .
C8D C9D C10D 120.8(4) . .
C8D C9D H9DA 119.6 . .
C10D C9D H9DA 119.6 . .
C11D C10D C9D 115.9(4) . .
C11D C10D C7D 119.9(3) . .
C9D C10D C7D 124.2(4) . .
C12D C11D C10D 121.2(3) . .
C12D C11D H11B 119.4 . .
C10D C11D H11B 119.4 . .
N2D C12D C11D 123.3(3) . .
N2D C12D H12B 118.4 . .
C11D C12D H12B 118.4 . .
N1E C1E C2E 123.8(10) . .
N1E C1E H1EA 118.1 . .
C2E C1E H1EA 118.1 . .
C1E C2E C3E 120.8(11) . .
C1E C2E H2EA 119.6 . .
C3E C2E H2EA 119.6 . .
C4E C3E C2E 116.4(12) . .
C4E C3E C6E 124.8(16) . .
C2E C3E C6E 118.9(14) . .
C3E C4E C5E 120.2(11) . .
C3E C4E H4EA 119.9 . .
C5E C4E H4EA 119.9 . .
N1E C5E C4E 121.3(9) . .
N1E C5E H5EA 119.3 . .
C4E C5E H5EA 119.3 . .
C7E C6E C3E 121.7(14) . .
C7E C6E H6EA 119.2 . .
C3E C6E H6EA 119.2 . .
C6E C7E C10E 125.9(14) . .
C6E C7E H7EA 117.0 . .
C10E C7E H7EA 117.0 . .
N2E C8E C9E 122.5(10) . .
N2E C8E H8EA 118.7 . .
C9E C8E H8EA 118.7 . .
C10E C9E C8E 120.5(11) . .
C10E C9E H9EA 119.8 . .
C8E C9E H9EA 119.8 . .
C9E C10E C11E 118.1(13) . .
C9E C10E C7E 127.5(16) . .
C11E C10E C7E 114.3(13) . .
C12E C11E C10E 118.3(10) . .
C12E C11E H11C 120.9 . .
C10E C11E H11C 120.9 . .
N2E C12E C11E 123.0(9) . .
N2E C12E H12C 118.5 . .
C11E C12E H12C 118.5 . .
C2S C1S H1SA 109.5 . .
C2S C1S H1SB 109.5 . .
H1SA C1S H1SB 109.5 . .
C2S C1S H1SC 109.5 . .
H1SA C1S H1SC 109.5 . .
H1SB C1S H1SC 109.5 . .
O1S C2S N1S 120.1(4) . .
O1S C2S C1S 121.8(4) . .
N1S C2S C1S 118.0(3) . .
N1S C3S H3SA 109.5 . .
N1S C3S H3SB 109.5 . .
H3SA C3S H3SB 109.5 . .
N1S C3S H3SC 109.5 . .
H3SA C3S H3SC 109.5 . .
H3SB C3S H3SC 109.5 . .
N1S C4S H4SA 109.5 . .
N1S C4S H4SB 109.5 . .
H4SA C4S H4SB 109.5 . .
N1S C4S H4SC 109.5 . .
H4SA C4S H4SC 109.5 . .
H4SB C4S H4SC 109.5 . .
C1C N1C C5C 117.4(5) . .
C1C N1C Zn02 120.8(4) . .
C5C N1C Zn02 121.8(3) . .
C12C N2C C8C 116.5(5) . .
C12C N2C Zn02 124.5(4) . 1_545
C8C N2C Zn02 119.0(4) . 1_545
C1D N1D C5D 115.1(3) . .
C1D N1D Zn01 125.4(2) . .
C5D N1D Zn01 119.49(17) . .
C12D N2D C8D 115.3(3) . .
C12D N2D Zn01 118.64(17) . 1_545
C8D N2D Zn01 126.00(18) . 1_545
C1E N1E C5E 117.3(8) . .
C1E N1E Zn02 121.2(7) . .
C5E N1E Zn02 120.6(6) . .
C8E N2E C12E 117.2(8) . .
C8E N2E Zn02 118.1(6) . 1_545
C12E N2E Zn02 124.0(6) . 1_545
C2S N1S C3S 123.3(3) . .
C2S N1S C4S 119.8(3) . .
C3S N1S C4S 116.8(3) . .
C1A O1A Zn01 163.50(15) . 2_656
C1A O2A Zn01 120.15(13) . 1_656
C10A O3A H3AB 109.5 . .
C13A O4A H4AB 109.5 . .
C22A O6A Zn02 130.3(3) . .
C1B O1B Zn02 117.1(2) . .
C1B O2B Zn02 171.5(3) . 2_656
C10B O3B H3BB 109.5 . .
C13B O4B H4BB 109.5 . .
C22B O6B Zn01 126.3(2) . .
O6B Zn01 O2A 99.25(6) . 1_454
O6B Zn01 O1A 130.25(6) . 2_656
O2A Zn01 O1A 130.29(2) 1_454 2_656
O6B Zn01 N1D 93.85(8) . .
O2A Zn01 N1D 95.27(4) 1_454 .
O1A Zn01 N1D 86.63(3) 2_656 .
O6B Zn01 N2D 88.05(8) . 1_565
O2A Zn01 N2D 93.14(4) 1_454 1_565
O1A Zn01 N2D 85.41(4) 2_656 1_565
N1D Zn01 N2D 170.97(2) . 1_565
O6A Zn02 O1B 131.32(11) . .
O6A Zn02 O2B 100.58(12) . 2_656
O1B Zn02 O2B 128.09(13) . 2_656
O6A Zn02 N1C 91.87(9) . .
O1B Zn02 N1C 89.54(10) . .
O2B Zn02 N1C 89.45(10) 2_656 .
O6A Zn02 N2E 94.66(9) . 1_565
O1B Zn02 N2E 85.90(10) . 1_565
O2B Zn02 N2E 89.67(10) 2_656 1_565
O6A Zn02 N2C 87.51(9) . 1_565
O1B Zn02 N2C 93.28(10) . 1_565
O2B Zn02 N2C 87.51(10) 2_656 1_565
N1C Zn02 N2C 176.73(2) . 1_565
O6A Zn02 N1E 91.54(9) . .
O1B Zn02 N1E 95.74(10) . .
O2B Zn02 N1E 81.65(10) 2_656 .
N2E Zn02 N1E 170.15(2) 1_565 .

loop_
_geom_bond_atom_site_label_1
_geom_bond_atom_site_label_2
_geom_bond_distance
_geom_bond_site_symmetry_2
C1A O1A 1.236(3) .
C1A O2A 1.268(3) .
C1A C2A 1.524(4) .
C2A C3A 1.362(5) .
C2A C7A 1.427(5) .
C3A C4A 1.411(5) .
C3A H3AA 0.9500 .
C4A C5A 1.367(5) .
C4A H4AA 0.9500 .
C5A C6A 1.415(5) .
C5A H5AA 0.9500 .
C6A C11A 1.437(5) .
C6A C7A 1.441(5) .
C7A C8A 1.427(5) .
C8A C9A 1.364(5) .
C8A H8AA 0.9500 .
C9A C10A 1.415(5) .
C9A H9AA 0.9500 .
C10A O3A 1.360(3) .
C10A C11A 1.374(5) .
C11A C12A 1.499(4) .
C12A C13A 1.376(6) .
C12A C17A 1.437(5) .
C13A O4A 1.367(5) .
C13A C14A 1.433(5) .
C14A C15A 1.369(6) .
C14A H14A 0.9500 .
C15A C16A 1.422(6) .
C15A H15A 0.9500 .
C16A C21A 1.418(5) .
C16A C17A 1.433(5) .
C17A C18A 1.417(6) .
C18A C19A 1.363(6) .
C18A H18A 0.9500 .
C19A C20A 1.417(6) .
C19A H19A 0.9500 .
C20A C21A 1.388(6) .
C20A H20A 0.9500 .
C21A C22A 1.523(5) .
C22A O6A 1.249(5) .
C22A O5A 1.267(5) .
C1B O2B 1.239(5) .
C1B O1B 1.263(5) .
C1B C2B 1.506(5) .
C2B C3B 1.380(5) .
C2B C7B 1.432(5) .
C3B C4B 1.372(6) .
C3B H3BA 0.9500 .
C4B C5B 1.387(6) .
C4B H4BA 0.9500 .
C5B C6B 1.418(5) .
C5B H5BA 0.9500 .
C6B C7B 1.429(4) .
C6B C11B 1.429(5) .
C7B C8B 1.421(5) .
C8B C9B 1.367(5) .
C8B H8BA 0.9500 .
C9B C10B 1.421(5) .
C9B H9BA 0.9500 .
C10B O3B 1.355(4) .
C10B C11B 1.375(5) .
C11B C12B 1.493(4) .
C12B C13B 1.378(6) .
C12B C17B 1.434(5) .
C13B O4B 1.368(5) .
C13B C14B 1.413(5) .
C14B C15B 1.365(6) .
C14B H14B 0.9500 .
C15B C16B 1.415(6) .
C15B H15B 0.9500 .
C16B C17B 1.414(5) .
C16B C21B 1.438(5) .
C17B C18B 1.435(6) .
C18B C19B 1.375(6) .
C18B H18B 0.9500 .
C19B C20B 1.389(5) .
C19B H19B 0.9500 .
C20B C21B 1.375(6) .
C20B H20B 0.9500 .
C21B C22B 1.514(5) .
C22B O5B 1.224(5) .
C22B O6B 1.298(5) .
C1C N1C 1.326(7) .
C1C C2C 1.399(13) .
C1C H1CA 0.9500 .
C2C C3C 1.365(11) .
C2C H2CA 0.9500 .
C3C C4C 1.394(10) .
C3C C6C 1.458(11) .
C4C C5C 1.380(10) .
C4C H4CA 0.9500 .
C5C N1C 1.335(6) .
C5C H5CA 0.9500 .
C6C C7C 1.343(11) .
C6C H6CA 0.9500 .
C7C C10C 1.472(11) .
C7C H7CA 0.9500 .
C8C N2C 1.332(7) .
C8C C9C 1.382(10) .
C8C H8CA 0.9500 .
C9C C10C 1.392(10) .
C9C H9CA 0.9500 .
C10C C11C 1.390(11) .
C11C C12C 1.383(11) .
C11C H11A 0.9500 .
C12C N2C 1.329(7) .
C12C H12A 0.9500 .
C1D N1D 1.331(4) .
C1D C2D 1.364(6) .
C1D H1DA 0.9500 .
C2D C3D 1.391(6) .
C2D H2DA 0.9500 .
C3D C4D 1.389(6) .
C3D C6D 1.466(6) .
C4D C5D 1.366(6) .
C4D H4DA 0.9500 .
C5D N1D 1.338(4) .
C5D H5DA 0.9500 .
C6D C7D 1.328(6) .
C6D H6DA 0.9500 .
C7D C10D 1.477(6) .
C7D H7DA 0.9500 .
C8D N2D 1.358(4) .
C8D C9D 1.372(6) .
C8D H8DA 0.9500 .
C9D C10D 1.390(6) .
C9D H9DA 0.9500 .
C10D C11D 1.376(5) .
C11D C12D 1.374(5) .
C11D H11B 0.9500 .
C12D N2D 1.359(3) .
C12D H12B 0.9500 .
C1E N1E 1.330(9) .
C1E C2E 1.34(2) .
C1E H1EA 0.9500 .
C2E C3E 1.41(2) .
C2E H2EA 0.9500 .
C3E C4E 1.34(2) .
C3E C6E 1.46(2) .
C4E C5E 1.43(2) .
C4E H4EA 0.9500 .
C5E N1E 1.334(9) .
C5E H5EA 0.9500 .
C6E C7E 1.35(2) .
C6E H6EA 0.9500 .
C7E C10E 1.47(2) .
C7E H7EA 0.9500 .
C8E N2E 1.328(9) .
C8E C9E 1.40(2) .
C8E H8EA 0.9500 .
C9E C10E 1.31(2) .
C9E H9EA 0.9500 .
C10E C11E 1.419(19) .
C11E C12E 1.385(19) .
C11E H11C 0.9500 .
C12E N2E 1.332(9) .
C12E H12C 0.9500 .
C1S C2S 1.503(6) .
C1S H1SA 0.9800 .
C1S H1SB 0.9800 .
C1S H1SC 0.9800 .
C2S O1S 1.259(5) .
C2S N1S 1.333(4) .
C3S N1S 1.462(6) .
C3S H3SA 0.9800 .
C3S H3SB 0.9800 .
C3S H3SC 0.9800 .
C4S N1S 1.485(6) .
C4S H4SA 0.9800 .
C4S H4SB 0.9800 .
C4S H4SC 0.9800 .
N1C Zn02 2.1250(13) .
N2C Zn02 2.1723(13) 1_545
N1D Zn01 2.1186(13) .
N2D Zn01 2.1500(13) 1_545
N1E Zn02 2.2017(13) .
N2E Zn02 2.1384(13) 1_545
O1A Zn01 2.0287(4) 2_656
O2A Zn01 2.0192(4) 1_656
O3A H3AB 0.8400 .
O4A H4AB 0.8400 .
O6A Zn02 1.992(3) .
O1B Zn02 2.009(2) .
O2B Zn02 2.032(3) 2_656
O3B H3BB 0.8400 .
O4B H4BB 0.8400 .
O6B Zn01 2.012(2) .
Zn01 O2A 2.0192(4) 1_454
Zn01 O1A 2.0289(4) 2_656
Zn01 N2D 2.1500(13) 1_565
Zn02 O2B 2.032(3) 2_656
Zn02 N2E 2.1384(13) 1_565
Zn02 N2C 2.1723(13) 1_565
